data_4075630
loop_
_publ_author_name
'McGrath, Thomas D.'
'Du, Shaowu'
'Hodson, Bruce E.'
'Lu, Xiu Lian'
'Stone, F. Gordon A.'

_publ_section_title
;
 Construction of Metal Butterflies on a Metallacarborane Scaffold. 1.
 Synthesis and Structures of Bimetallic Precursors&#x00A7;
;
_journal_issue 19
_journal_name_full Organometallics
_journal_page_first 4444
_journal_paper_doi 10.1021/om060417z
_journal_volume 25
_journal_year 2006
_chemical_formula_sum 'C63 H63 B9 Cl2 Ir N2 O5 P2 Re'
_chemical_formula_weight 1536.68
_chemical_name_systematic
; 
 ? 
;
_space_group_IT_number 2
_symmetry_cell_setting triclinic
_symmetry_space_group_name_Hall '-P 1'
_symmetry_space_group_name_H-M 'P -1'
_atom_sites_solution_hydrogens geom
_atom_sites_solution_primary direct
_atom_sites_solution_secondary difmap
_audit_creation_method SHELXL-97
_cell_angle_alpha 80.508(2)
_cell_angle_beta 75.686(2)
_cell_angle_gamma 79.363(2)
_cell_formula_units_Z 2
_cell_length_a 11.2164(3)
_cell_length_b 15.8298(5)
_cell_length_c 18.7704(6)
_cell_measurement_reflns_used 5782
_cell_measurement_temperature 110(2)
_cell_measurement_theta_max 26.72
_cell_measurement_theta_min 2.26
_cell_volume 3148.80(17)
_computing_cell_refinement 'APEX2 (Bruker, 2003)'
_computing_data_collection 'APEX2 (Bruker, 2003)'
_computing_data_reduction 'APEX2 (Bruker, 2003)'
_computing_molecular_graphics 'SHELXTL (Bruker, 2001)'
_computing_publication_material 'SHELXTL (Bruker, 2001)'
_computing_structure_refinement 'SHELXTL (Bruker, 2001)'
_computing_structure_solution 'SHELXTL (Bruker, 2001)'
_diffrn_ambient_temperature 110(2)
_diffrn_measured_fraction_theta_full 0.998
_diffrn_measured_fraction_theta_max 0.994
_diffrn_measurement_device_type 'Bruker-Nonius X8 APEX CCD area detector'
_diffrn_measurement_method 'phi and omega scans'
_diffrn_radiation_monochromator graphite
_diffrn_radiation_source 'fine-focus sealed tube'
_diffrn_radiation_type MoK\a
_diffrn_radiation_wavelength 0.71073
_diffrn_reflns_av_R_equivalents 0.0844
_diffrn_reflns_av_sigmaI/netI 0.0981
_diffrn_reflns_limit_h_max 11
_diffrn_reflns_limit_h_min -14
_diffrn_reflns_limit_k_max 16
_diffrn_reflns_limit_k_min -20
_diffrn_reflns_limit_l_max 23
_diffrn_reflns_limit_l_min -24
_diffrn_reflns_number 51440
_diffrn_reflns_theta_full 27.50
_diffrn_reflns_theta_max 28.13
_diffrn_reflns_theta_min 1.84
_exptl_absorpt_coefficient_mu 4.218
_exptl_absorpt_correction_T_max 0.729
_exptl_absorpt_correction_T_min 0.629
_exptl_absorpt_correction_type multi-scan
_exptl_absorpt_process_details 'SADABS (Bruker, 2003)'
_exptl_crystal_colour 'pale yellow'
_exptl_crystal_density_diffrn 1.621
_exptl_crystal_density_method 'not measured'
_exptl_crystal_description plate
_exptl_crystal_F_000 1512
_exptl_crystal_size_max 0.11
_exptl_crystal_size_mid 0.09
_exptl_crystal_size_min 0.08
_refine_diff_density_max 1.369
_refine_diff_density_min -0.980
_refine_diff_density_rms 0.182
_refine_ls_extinction_method none
_refine_ls_goodness_of_fit_ref 1.006
_refine_ls_hydrogen_treatment mixed
_refine_ls_matrix_type full
_refine_ls_number_parameters 776
_refine_ls_number_reflns 15287
_refine_ls_number_restraints 2
_refine_ls_restrained_S_all 1.007
_refine_ls_R_factor_all 0.0831
_refine_ls_R_factor_gt 0.0450
_refine_ls_shift/su_max 0.003
_refine_ls_shift/su_mean 0.000
_refine_ls_structure_factor_coef Fsqd
_refine_ls_weighting_details 'calc w=1/[\s^2^(Fo^2^)+(0.0200P)^2^+0.0000P] where P=(Fo^2^+2Fc^2^)/3'
_refine_ls_weighting_scheme calc
_refine_ls_wR_factor_gt 0.0745
_refine_ls_wR_factor_ref 0.0873
_reflns_number_gt 10224
_reflns_number_total 15287
_reflns_threshold_expression >2sigma(I)
_cod_data_source_file om060417zsi20060515_071856.cif
_cod_data_source_block 5
_cod_depositor_comments
;
The following automatic conversions were performed:

'_symmetry_cell_setting' value 'Triclinic' changed to 'triclinic'
according to /home/saulius/struct/CIF-dictionaries/cif_core.dic
dictionary named 'cif_core.dic' version 2.4.1 from 2010-06-29.

Automatic conversion script
Id: cif_fix_values 1715 2011-07-08 13:25:40Z adriana 
;
_cod_original_cell_volume 3148.80(16)
_cod_original_sg_symbol_H-M 'P-1   '
_cod_database_code 4075630

loop_
_symmetry_equiv_pos_as_xyz
'x, y, z'
'-x, -y, -z'

loop_
_atom_site_label
_atom_site_type_symbol
_atom_site_fract_x
_atom_site_fract_y
_atom_site_fract_z
_atom_site_U_iso_or_equiv
_atom_site_adp_type
_atom_site_occupancy
_atom_site_symmetry_multiplicity
_atom_site_calc_flag
_atom_site_refinement_flags
Ir1 Ir 1.07470(2) 0.792877(14) 0.257582(12) 0.01789(6) Uani 1 1 d .
C11 C 1.1756(5) 0.7669(4) 0.3274(3) 0.0258(14) Uani 1 1 d .
O11 O 1.2351(4) 0.7493(3) 0.3705(2) 0.0343(11) Uani 1 1 d .
C12 C 1.0591(5) 0.9144(4) 0.2540(3) 0.0203(13) Uani 1 1 d .
O12 O 1.0411(4) 0.9874(3) 0.2541(2) 0.0315(10) Uani 1 1 d .
C2 C 1.1994(5) 0.7642(3) 0.1528(3) 0.0199(13) Uani 1 1 d .
B3 B 0.9145(6) 0.7334(4) 0.2762(4) 0.0243(16) Uani 1 1 d D
H3 H 0.830(4) 0.746(3) 0.328(2) 0.029 Uiso 1 1 d D
B4 B 1.1897(6) 0.6686(4) 0.1948(4) 0.0225(15) Uani 1 1 d .
H4 H 1.2770 0.6288 0.2078 0.027 Uiso 1 1 calc R
B5 B 1.0773(6) 0.8056(5) 0.1240(4) 0.0262(16) Uani 1 1 d .
H5 H 1.0813 0.8672 0.0849 0.031 Uiso 1 1 calc R
B6 B 0.9213(6) 0.7901(4) 0.1891(4) 0.0266(16) Uani 1 1 d .
H6 H 0.8434 0.8442 0.1826 0.032 Uiso 1 1 calc R
B7 B 1.0368(6) 0.6485(4) 0.2622(4) 0.0267(17) Uani 1 1 d .
H7 H 1.0447 0.5967 0.3099 0.032 Uiso 1 1 calc R
B8 B 1.1561(7) 0.6988(5) 0.1037(4) 0.0312(18) Uani 1 1 d .
H8 H 1.2121 0.6782 0.0495 0.037 Uiso 1 1 calc R
B9 B 0.9204(6) 0.6737(4) 0.2065(4) 0.0288(17) Uani 1 1 d .
H9 H 0.8410 0.6381 0.2108 0.035 Uiso 1 1 calc R
B10 B 0.9930(7) 0.7208(5) 0.1191(4) 0.0330(18) Uani 1 1 d .
H10 H 0.9488 0.7233 0.0713 0.040 Uiso 1 1 calc R
B11 B 1.0722(6) 0.6267(5) 0.1678(4) 0.0318(18) Uani 1 1 d .
H11 H 1.0880 0.5578 0.1562 0.038 Uiso 1 1 calc R
C21 C 1.3201(5) 0.7963(3) 0.1250(3) 0.0191(13) Uani 1 1 d .
C22 C 1.4163(5) 0.7738(4) 0.1632(3) 0.0275(15) Uani 1 1 d .
H22 H 1.4021 0.7380 0.2095 0.033 Uiso 1 1 calc R
C23 C 1.5304(5) 0.8014(4) 0.1366(3) 0.0312(15) Uani 1 1 d .
H23 H 1.5943 0.7830 0.1634 0.037 Uiso 1 1 calc R
C24 C 1.5517(6) 0.8564(4) 0.0702(4) 0.0357(17) Uani 1 1 d .
H24 H 1.6283 0.8786 0.0526 0.043 Uiso 1 1 calc R
C25 C 1.4607(6) 0.8780(4) 0.0305(4) 0.0434(19) Uani 1 1 d .
H25 H 1.4762 0.9132 -0.0160 0.052 Uiso 1 1 calc R
C26 C 1.3473(6) 0.8496(4) 0.0567(3) 0.0361(16) Uani 1 1 d .
H26 H 1.2858 0.8662 0.0281 0.043 Uiso 1 1 calc R
Re1 Re 0.86843(2) 0.802269(15) 0.384217(13) 0.02114(7) Uani 1 1 d D
N3 N 0.7802(4) 0.9175(3) 0.3164(3) 0.0236(11) Uani 1 1 d .
H3A H 0.8098 0.9659 0.3222 0.028 Uiso 1 1 calc R
H3B H 0.8073 0.9093 0.2673 0.028 Uiso 1 1 calc R
C31 C 0.6441(5) 0.9363(4) 0.3329(3) 0.0227(13) Uani 1 1 d .
C32 C 0.5818(5) 0.9981(4) 0.3790(3) 0.0243(13) Uani 1 1 d .
H32 H 0.6266 1.0285 0.4006 0.029 Uiso 1 1 calc R
C33 C 0.4538(5) 1.0145(4) 0.3929(3) 0.0260(14) Uani 1 1 d .
H33 H 0.4109 1.0564 0.4248 0.031 Uiso 1 1 calc R
C34 C 0.3855(5) 0.9722(4) 0.3620(3) 0.0273(14) Uani 1 1 d .
C35 C 0.4500(5) 0.9086(4) 0.3181(3) 0.0284(15) Uani 1 1 d .
H35 H 0.4053 0.8770 0.2975 0.034 Uiso 1 1 calc R
C36 C 0.5780(5) 0.8907(4) 0.3040(3) 0.0306(15) Uani 1 1 d .
H36 H 0.6208 0.8466 0.2742 0.037 Uiso 1 1 calc R
C37 C 0.2451(5) 0.9942(4) 0.3729(4) 0.0381(17) Uani 1 1 d .
H37A H 0.2154 0.9567 0.3465 0.057 Uiso 1 1 calc R
H37B H 0.2230 1.0549 0.3534 0.057 Uiso 1 1 calc R
H37C H 0.2064 0.9851 0.4259 0.057 Uiso 1 1 calc R
C41 C 0.9441(6) 0.6990(4) 0.4359(3) 0.0291(15) Uani 1 1 d .
O41 O 0.9882(4) 0.6378(3) 0.4672(2) 0.0395(12) Uani 1 1 d .
C42 C 0.9246(5) 0.8730(4) 0.4379(3) 0.0222(13) Uani 1 1 d .
O42 O 0.9615(3) 0.9159(3) 0.4697(2) 0.0308(10) Uani 1 1 d .
C43 C 0.7176(6) 0.7994(4) 0.4583(3) 0.0290(15) Uani 1 1 d .
O43 O 0.6285(4) 0.7961(3) 0.5038(2) 0.0384(12) Uani 1 1 d .
P1 P 0.44715(13) 1.35516(9) 0.23287(8) 0.0183(3) Uani 1 1 d .
N1 N 0.5423(4) 1.2704(3) 0.2450(2) 0.0202(10) Uani 1 1 d .
C111 C 0.4320(5) 1.3808(4) 0.1382(3) 0.0208(13) Uani 1 1 d .
C112 C 0.4754(5) 1.3190(4) 0.0904(3) 0.0235(13) Uani 1 1 d .
H112 H 0.5206 1.2649 0.1057 0.028 Uiso 1 1 calc R
C113 C 0.4524(6) 1.3366(4) 0.0194(3) 0.0312(15) Uani 1 1 d .
H113 H 0.4810 1.2937 -0.0134 0.037 Uiso 1 1 calc R
C114 C 0.3887(6) 1.4151(4) -0.0039(3) 0.0380(17) Uani 1 1 d .
H114 H 0.3723 1.4261 -0.0521 0.046 Uiso 1 1 calc R
C115 C 0.3490(6) 1.4779(4) 0.0436(3) 0.0385(17) Uani 1 1 d .
H115 H 0.3068 1.5328 0.0276 0.046 Uiso 1 1 calc R
C116 C 0.3704(5) 1.4609(4) 0.1140(3) 0.0257(14) Uani 1 1 d .
H116 H 0.3429 1.5042 0.1464 0.031 Uiso 1 1 calc R
C121 C 0.4799(5) 1.4508(3) 0.2600(3) 0.0222(13) Uani 1 1 d .
C122 C 0.4299(6) 1.4730(4) 0.3307(4) 0.0414(18) Uani 1 1 d .
H122 H 0.3749 1.4388 0.3650 0.050 Uiso 1 1 calc R
C123 C 0.4596(7) 1.5450(5) 0.3516(4) 0.052(2) Uani 1 1 d .
H123 H 0.4248 1.5601 0.4002 0.062 Uiso 1 1 calc R
C124 C 0.5402(6) 1.5948(4) 0.3017(4) 0.0435(19) Uani 1 1 d .
H124 H 0.5611 1.6441 0.3161 0.052 Uiso 1 1 calc R
C125 C 0.5895(6) 1.5733(4) 0.2322(4) 0.0341(16) Uani 1 1 d .
H125 H 0.6443 1.6078 0.1980 0.041 Uiso 1 1 calc R
C126 C 0.5606(5) 1.5018(4) 0.2108(3) 0.0273(14) Uani 1 1 d .
H126 H 0.5960 1.4872 0.1621 0.033 Uiso 1 1 calc R
C131 C 0.2983(5) 1.3348(3) 0.2878(3) 0.0187(12) Uani 1 1 d .
C132 C 0.2855(6) 1.2546(4) 0.3301(3) 0.0303(15) Uani 1 1 d .
H132 H 0.3562 1.2112 0.3309 0.036 Uiso 1 1 calc R
C133 C 0.1696(6) 1.2384(4) 0.3709(4) 0.0387(17) Uani 1 1 d .
H133 H 0.1611 1.1835 0.3993 0.046 Uiso 1 1 calc R
C134 C 0.0660(6) 1.3008(4) 0.3709(3) 0.0343(16) Uani 1 1 d .
H134 H -0.0133 1.2889 0.3992 0.041 Uiso 1 1 calc R
C135 C 0.0784(5) 1.3809(4) 0.3295(3) 0.0334(16) Uani 1 1 d .
H135 H 0.0075 1.4243 0.3294 0.040 Uiso 1 1 calc R
C136 C 0.1938(5) 1.3978(4) 0.2882(3) 0.0267(14) Uani 1 1 d .
H136 H 0.2018 1.4529 0.2599 0.032 Uiso 1 1 calc R
P2 P 0.68824(13) 1.24013(9) 0.23069(8) 0.0185(3) Uani 1 1 d .
C211 C 0.7304(5) 1.2030(3) 0.3175(3) 0.0189(12) Uani 1 1 d .
C212 C 0.6463(5) 1.2217(4) 0.3829(3) 0.0255(14) Uani 1 1 d .
H212 H 0.5663 1.2535 0.3813 0.031 Uiso 1 1 calc R
C213 C 0.6790(6) 1.1937(4) 0.4509(3) 0.0362(17) Uani 1 1 d .
H213 H 0.6210 1.2057 0.4956 0.043 Uiso 1 1 calc R
C214 C 0.7950(6) 1.1489(4) 0.4529(3) 0.0353(16) Uani 1 1 d .
H214 H 0.8176 1.1316 0.4993 0.042 Uiso 1 1 calc R
C215 C 0.8796(5) 1.1286(4) 0.3889(3) 0.0293(15) Uani 1 1 d .
H215 H 0.9592 1.0962 0.3911 0.035 Uiso 1 1 calc R
C216 C 0.8469(5) 1.1561(4) 0.3216(3) 0.0265(14) Uani 1 1 d .
H216 H 0.9050 1.1426 0.2773 0.032 Uiso 1 1 calc R
C221 C 0.7818(5) 1.3213(3) 0.1827(3) 0.0212(13) Uani 1 1 d .
C222 C 0.8270(5) 1.3708(3) 0.2230(3) 0.0268(14) Uani 1 1 d .
H222 H 0.8164 1.3568 0.2752 0.032 Uiso 1 1 calc R
C223 C 0.8867(6) 1.4396(4) 0.1868(3) 0.0328(16) Uani 1 1 d .
H223 H 0.9165 1.4734 0.2142 0.039 Uiso 1 1 calc R
C224 C 0.9034(6) 1.4596(4) 0.1115(4) 0.0395(18) Uani 1 1 d .
H224 H 0.9442 1.5074 0.0870 0.047 Uiso 1 1 calc R
C225 C 0.8613(6) 1.4107(4) 0.0706(3) 0.0366(17) Uani 1 1 d .
H225 H 0.8752 1.4239 0.0183 0.044 Uiso 1 1 calc R
C226 C 0.7991(5) 1.3429(4) 0.1065(3) 0.0269(14) Uani 1 1 d .
H226 H 0.7677 1.3105 0.0788 0.032 Uiso 1 1 calc R
C231 C 0.7299(5) 1.1507(3) 0.1772(3) 0.0220(13) Uani 1 1 d .
C232 C 0.8516(5) 1.1276(4) 0.1381(3) 0.0302(15) Uani 1 1 d .
H232 H 0.9144 1.1607 0.1378 0.036 Uiso 1 1 calc R
C233 C 0.8804(6) 1.0563(4) 0.0997(4) 0.0372(16) Uani 1 1 d .
H233 H 0.9633 1.0408 0.0729 0.045 Uiso 1 1 calc R
C234 C 0.7903(6) 1.0076(4) 0.0999(3) 0.0336(16) Uani 1 1 d .
H234 H 0.8112 0.9589 0.0733 0.040 Uiso 1 1 calc R
C235 C 0.6705(6) 1.0296(4) 0.1384(3) 0.0331(16) Uani 1 1 d .
H235 H 0.6084 0.9961 0.1384 0.040 Uiso 1 1 calc R
C236 C 0.6398(5) 1.1009(4) 0.1776(3) 0.0262(14) Uani 1 1 d .
H236 H 0.5569 1.1155 0.2047 0.031 Uiso 1 1 calc R
C1S C 0.7826(8) 0.5179(5) 0.4246(6) 0.102(4) Uani 1 1 d .
H1S1 H 0.8564 0.5114 0.4462 0.122 Uiso 1 1 calc R
H1S2 H 0.8066 0.5413 0.3717 0.122 Uiso 1 1 calc R
Cl1S Cl 0.6651(2) 0.59079(12) 0.46985(11) 0.0617(6) Uani 1 1 d .
Cl2S Cl 0.73798(18) 0.41516(13) 0.43125(12) 0.0658(6) Uani 1 1 d .
C10S C 0.8588(12) 0.7095(11) 0.8973(9) 0.100(8) Uiso 0.80(3) 1 d P
C11S C 0.8051(11) 0.8021(8) 0.8919(7) 0.052(5) Uiso 0.66(3) 1 d P
C12S C 0.8236(14) 0.8635(13) 0.9242(9) 0.027(6) Uiso 0.52(4) 1 d P
C13S C 0.766(3) 0.929(3) 0.899(3) 0.035(10) Uiso 0.42(12) 1 d P
C14S C 0.702(2) 0.9732(13) 0.8561(16) 0.033(10) Uiso 0.42(7) 1 d P
C15S C 0.6861(11) 0.9092(8) 0.8176(7) 0.042(5) Uiso 0.65(3) 1 d P
C16S C 0.7421(9) 0.8300(7) 0.8305(5) 0.067(4) Uiso 0.94(2) 1 d P
C20S C 0.8453(10) 0.7657(8) 0.8342(7) 0.079(5) Uiso 0.89(3) 1 d P
C30S C 0.8607(13) 0.7559(10) 0.9338(9) 0.049(6) Uiso 0.55(3) 1 d P
C40S C 0.736(3) 0.8991(19) 0.8579(17) 0.032(12) Uiso 0.24(3) 1 d P
C50S C 0.793(3) 0.912(2) 0.9163(16) 0.024(8) Uiso 0.51(10) 1 d P
C60S C 0.858(3) 0.835(2) 0.959(2) 0.056(14) Uiso 0.26(3) 1 d P
C70S C 0.770(2) 0.957(3) 0.9136(17) 0.034(10) Uiso 0.35(7) 1 d P
C80S C 0.677(4) 0.981(3) 0.831(3) 0.106(16) Uiso 0.44(8) 1 d P

loop_
_atom_site_aniso_label
_atom_site_aniso_U_11
_atom_site_aniso_U_22
_atom_site_aniso_U_33
_atom_site_aniso_U_23
_atom_site_aniso_U_13
_atom_site_aniso_U_12
Ir1 0.01750(12) 0.01667(12) 0.01987(13) -0.00515(10) -0.00157(10) -0.00449(9)
C11 0.016(3) 0.025(3) 0.035(4) -0.013(3) 0.003(3) -0.005(3)
O11 0.029(2) 0.043(3) 0.034(3) -0.009(2) -0.011(2) -0.004(2)
C12 0.015(3) 0.023(3) 0.024(3) -0.005(3) -0.006(3) -0.005(2)
O12 0.029(2) 0.021(2) 0.044(3) -0.010(2) -0.003(2) -0.0043(19)
C2 0.022(3) 0.023(3) 0.013(3) -0.006(2) 0.005(2) -0.008(3)
B3 0.017(3) 0.028(4) 0.029(4) -0.009(3) 0.001(3) -0.010(3)
B4 0.024(4) 0.020(4) 0.025(4) -0.012(3) -0.003(3) -0.003(3)
B5 0.030(4) 0.031(4) 0.022(4) -0.015(3) -0.004(3) -0.006(3)
B6 0.025(4) 0.025(4) 0.035(4) -0.013(3) -0.012(3) -0.002(3)
B7 0.027(4) 0.021(4) 0.035(4) -0.012(3) 0.001(3) -0.013(3)
B8 0.035(4) 0.035(4) 0.028(4) -0.011(4) -0.009(3) -0.007(4)
B9 0.025(4) 0.024(4) 0.043(5) -0.014(3) -0.007(3) -0.010(3)
B10 0.037(4) 0.041(5) 0.024(4) -0.012(4) -0.006(4) -0.010(4)
B11 0.026(4) 0.031(4) 0.042(5) -0.020(4) -0.003(4) -0.007(3)
C21 0.031(3) 0.014(3) 0.009(3) -0.009(2) -0.002(3) 0.007(2)
C22 0.030(3) 0.033(4) 0.023(3) -0.018(3) 0.003(3) -0.010(3)
C23 0.027(3) 0.034(4) 0.035(4) -0.015(3) -0.004(3) -0.005(3)
C24 0.037(4) 0.031(4) 0.041(4) -0.014(3) 0.007(3) -0.021(3)
C25 0.047(5) 0.045(4) 0.034(4) -0.004(3) 0.010(4) -0.022(4)
C26 0.043(4) 0.034(4) 0.031(4) -0.001(3) -0.004(3) -0.013(3)
Re1 0.01734(13) 0.02144(14) 0.02328(14) -0.00408(11) 0.00028(11) -0.00487(10)
N3 0.022(3) 0.025(3) 0.026(3) -0.006(2) -0.005(2) -0.007(2)
C31 0.023(3) 0.021(3) 0.023(3) -0.001(3) -0.004(3) -0.005(3)
C32 0.026(3) 0.026(3) 0.023(3) -0.002(3) -0.007(3) -0.007(3)
C33 0.025(3) 0.024(3) 0.025(3) -0.003(3) 0.002(3) -0.003(3)
C34 0.022(3) 0.025(3) 0.030(4) 0.006(3) -0.007(3) 0.002(3)
C35 0.018(3) 0.031(4) 0.038(4) -0.010(3) -0.004(3) -0.008(3)
C36 0.020(3) 0.026(3) 0.047(4) -0.021(3) -0.002(3) 0.000(3)
C37 0.022(3) 0.036(4) 0.047(5) 0.003(3) -0.001(3) 0.002(3)
C41 0.029(4) 0.030(4) 0.027(4) -0.008(3) 0.005(3) -0.012(3)
O41 0.048(3) 0.032(3) 0.036(3) 0.000(2) -0.013(2) -0.001(2)
C42 0.016(3) 0.019(3) 0.024(3) -0.002(3) 0.004(3) 0.002(2)
O42 0.024(2) 0.039(3) 0.031(3) -0.008(2) -0.003(2) -0.010(2)
C43 0.032(4) 0.023(3) 0.031(4) -0.005(3) 0.001(3) -0.010(3)
O43 0.025(2) 0.039(3) 0.040(3) -0.001(2) 0.011(2) -0.004(2)
P1 0.0202(8) 0.0181(8) 0.0172(8) -0.0018(6) -0.0048(6) -0.0037(6)
N1 0.022(3) 0.020(3) 0.016(3) 0.002(2) -0.001(2) -0.005(2)
C111 0.019(3) 0.024(3) 0.019(3) -0.001(3) -0.001(2) -0.007(2)
C112 0.025(3) 0.021(3) 0.024(3) -0.007(3) -0.003(3) -0.003(3)
C113 0.042(4) 0.034(4) 0.019(3) -0.015(3) 0.001(3) -0.008(3)
C114 0.060(5) 0.039(4) 0.018(4) 0.001(3) -0.014(3) -0.012(4)
C115 0.058(5) 0.032(4) 0.027(4) 0.003(3) -0.018(4) -0.005(3)
C116 0.035(4) 0.022(3) 0.022(3) -0.003(3) -0.010(3) -0.001(3)
C121 0.030(3) 0.019(3) 0.021(3) -0.003(3) -0.011(3) -0.003(3)
C122 0.056(5) 0.041(4) 0.032(4) -0.007(3) -0.006(4) -0.025(4)
C123 0.076(6) 0.054(5) 0.035(4) -0.020(4) -0.005(4) -0.033(4)
C124 0.057(5) 0.029(4) 0.056(5) -0.014(4) -0.022(4) -0.016(4)
C125 0.034(4) 0.020(3) 0.053(5) -0.001(3) -0.017(3) -0.006(3)
C126 0.038(4) 0.024(3) 0.021(3) 0.000(3) -0.008(3) -0.007(3)
C131 0.020(3) 0.022(3) 0.014(3) -0.001(2) -0.004(2) -0.004(2)
C132 0.030(4) 0.026(3) 0.027(4) -0.001(3) 0.001(3) 0.002(3)
C133 0.043(4) 0.030(4) 0.035(4) 0.003(3) 0.009(3) -0.016(3)
C134 0.028(4) 0.044(4) 0.031(4) -0.012(3) 0.004(3) -0.014(3)
C135 0.018(3) 0.042(4) 0.037(4) 0.000(3) -0.004(3) -0.003(3)
C136 0.027(3) 0.022(3) 0.025(4) 0.008(3) -0.003(3) -0.004(3)
P2 0.0188(8) 0.0163(8) 0.0210(8) -0.0034(6) -0.0051(6) -0.0021(6)
C211 0.024(3) 0.016(3) 0.020(3) 0.000(2) -0.008(3) -0.007(2)
C212 0.019(3) 0.027(3) 0.032(4) -0.004(3) -0.008(3) -0.003(3)
C213 0.036(4) 0.057(5) 0.019(4) 0.001(3) -0.009(3) -0.017(4)
C214 0.037(4) 0.050(4) 0.022(4) 0.010(3) -0.016(3) -0.016(3)
C215 0.023(3) 0.029(4) 0.037(4) 0.005(3) -0.016(3) -0.004(3)
C216 0.022(3) 0.025(3) 0.030(4) -0.005(3) -0.003(3) -0.002(3)
C221 0.019(3) 0.020(3) 0.026(3) -0.005(3) -0.005(3) -0.004(2)
C222 0.035(4) 0.020(3) 0.028(4) -0.002(3) -0.010(3) -0.005(3)
C223 0.048(4) 0.026(3) 0.031(4) 0.004(3) -0.016(3) -0.018(3)
C224 0.053(5) 0.039(4) 0.032(4) 0.009(3) -0.011(4) -0.030(4)
C225 0.038(4) 0.053(4) 0.023(4) 0.007(3) -0.009(3) -0.023(3)
C226 0.032(4) 0.035(4) 0.016(3) -0.002(3) -0.006(3) -0.011(3)
C231 0.029(3) 0.019(3) 0.020(3) -0.009(3) -0.007(3) -0.001(3)
C232 0.029(4) 0.028(4) 0.036(4) -0.013(3) -0.004(3) -0.005(3)
C233 0.040(4) 0.035(4) 0.035(4) -0.009(3) -0.007(3) 0.000(3)
C234 0.057(5) 0.018(3) 0.028(4) -0.008(3) -0.016(3) 0.001(3)
C235 0.046(4) 0.028(4) 0.031(4) -0.004(3) -0.012(3) -0.017(3)
C236 0.026(3) 0.024(3) 0.029(4) -0.009(3) -0.005(3) -0.002(3)
C1S 0.079(7) 0.074(7) 0.143(10) -0.067(7) 0.047(6) -0.039(6)
Cl1S 0.0853(16) 0.0507(12) 0.0482(13) -0.0157(10) 0.0039(11) -0.0249(11)
Cl2S 0.0535(13) 0.0634(14) 0.0817(16) -0.0347(12) 0.0058(11) -0.0178(11)

loop_
_atom_type_symbol
_atom_type_description
_atom_type_scat_dispersion_real
_atom_type_scat_dispersion_imag
_atom_type_scat_source
C C 0.0033 0.0016 'International Tables Vol C Tables 4.2.6.8 and 6.1.1.4'
H H 0.0000 0.0000 'International Tables Vol C Tables 4.2.6.8 and 6.1.1.4'
B B 0.0013 0.0007 'International Tables Vol C Tables 4.2.6.8 and 6.1.1.4'
N N 0.0061 0.0033 'International Tables Vol C Tables 4.2.6.8 and 6.1.1.4'
O O 0.0106 0.0060 'International Tables Vol C Tables 4.2.6.8 and 6.1.1.4'
P P 0.1023 0.0942 'International Tables Vol C Tables 4.2.6.8 and 6.1.1.4'
Cl Cl 0.1484 0.1585 'International Tables Vol C Tables 4.2.6.8 and 6.1.1.4'
Re Re -1.0185 7.2310 'International Tables Vol C Tables 4.2.6.8 and 6.1.1.4'
Ir Ir -1.4442 7.9887 'International Tables Vol C Tables 4.2.6.8 and 6.1.1.4'

loop_
_geom_angle_atom_site_label_1
_geom_angle_atom_site_label_2
_geom_angle_atom_site_label_3
_geom_angle
C11 Ir1 C12 95.1(2)
C11 Ir1 B3 119.5(3)
C12 Ir1 B3 120.0(2)
C11 Ir1 C2 105.1(2)
C12 Ir1 C2 104.5(2)
B3 Ir1 C2 110.3(2)
C11 Ir1 B7 96.2(2)
C12 Ir1 B7 164.7(2)
B3 Ir1 B7 44.9(2)
C2 Ir1 B7 82.4(2)
C11 Ir1 B6 163.3(2)
C12 Ir1 B6 98.0(2)
B3 Ir1 B6 44.3(2)
C2 Ir1 B6 81.4(2)
B7 Ir1 B6 69.2(2)
C11 Ir1 B4 90.5(2)
C12 Ir1 B4 143.7(2)
B3 Ir1 B4 87.2(2)
C2 Ir1 B4 39.8(2)
B7 Ir1 B4 46.5(2)
B6 Ir1 B4 85.0(2)
C11 Ir1 B5 144.0(2)
C12 Ir1 B5 91.7(2)
B3 Ir1 B5 86.4(2)
C2 Ir1 B5 39.2(2)
B7 Ir1 B5 85.2(2)
B6 Ir1 B5 45.9(2)
B4 Ir1 B5 64.6(2)
C11 Ir1 Re1 85.47(17)
C12 Ir1 Re1 85.85(16)
B3 Ir1 Re1 53.81(18)
C2 Ir1 Re1 164.14(13)
B7 Ir1 Re1 84.82(16)
B6 Ir1 Re1 85.30(17)
B4 Ir1 Re1 130.38(15)
B5 Ir1 Re1 130.33(15)
O11 C11 Ir1 178.2(5)
O12 C12 Ir1 175.2(5)
C21 C2 B5 124.0(5)
C21 C2 B4 121.8(5)
B5 C2 B4 111.6(5)
C21 C2 B8 119.7(5)
B5 C2 B8 66.9(4)
B4 C2 B8 66.6(4)
C21 C2 Ir1 122.9(3)
B5 C2 Ir1 80.7(3)
B4 C2 Ir1 79.4(3)
B8 C2 Ir1 117.4(4)
H3 B3 B9 127.1(18)
H3 B3 B6 124(3)
B9 B3 B6 63.8(4)
H3 B3 B7 132(3)
B9 B3 B7 63.5(4)
B6 B3 B7 103.5(5)
H3 B3 Ir1 120.9(18)
B9 B3 Ir1 111.9(4)
B6 B3 Ir1 76.8(3)
B7 B3 Ir1 76.0(3)
H3 B3 Re1 41.1(18)
B9 B3 Re1 168.0(4)
B6 B3 Re1 122.6(4)
B7 B3 Re1 120.5(4)
Ir1 B3 Re1 80.1(2)
C2 B4 B11 108.9(5)
C2 B4 B8 59.3(4)
B11 B4 B8 57.7(4)
C2 B4 B7 117.9(5)
B11 B4 B7 58.0(4)
B8 B4 B7 106.8(5)
C2 B4 Ir1 60.8(3)
B11 B4 Ir1 103.7(4)
B8 B4 Ir1 101.2(4)
B7 B4 Ir1 65.0(3)
C2 B5 B10 109.5(5)
C2 B5 B8 59.5(4)
B10 B5 B8 58.2(4)
C2 B5 B6 117.6(5)
B10 B5 B6 57.7(3)
B8 B5 B6 106.6(5)
C2 B5 Ir1 60.1(3)
B10 B5 Ir1 103.3(4)
B8 B5 Ir1 100.3(4)
B6 B5 Ir1 64.9(3)
B3 B6 B10 110.8(5)
B3 B6 B9 58.0(4)
B10 B6 B9 58.1(4)
B3 B6 B5 120.6(5)
B10 B6 B5 58.4(4)
B9 B6 B5 105.7(5)
B3 B6 Ir1 58.8(3)
B10 B6 Ir1 106.8(4)
B9 B6 Ir1 96.8(4)
B5 B6 Ir1 69.2(3)
B3 B7 B11 110.1(5)
B3 B7 B9 57.8(4)
B11 B7 B9 58.1(4)
B3 B7 B4 119.7(5)
B11 B7 B4 57.7(3)
B9 B7 B4 105.3(5)
B3 B7 Ir1 59.0(3)
B11 B7 Ir1 106.1(4)
B9 B7 Ir1 97.3(4)
B4 B7 Ir1 68.6(3)
C2 B8 B11 106.8(5)
C2 B8 B10 106.8(5)
B11 B8 B10 62.7(4)
C2 B8 B4 54.1(3)
B11 B8 B4 60.5(4)
B10 B8 B4 105.5(5)
C2 B8 B5 53.6(3)
B11 B8 B5 105.4(5)
B10 B8 B5 60.7(4)
B4 B8 B5 93.3(4)
B3 B9 B10 112.9(5)
B3 B9 B11 112.9(5)
B10 B9 B11 62.5(4)
B3 B9 B7 58.8(4)
B10 B9 B7 106.7(5)
B11 B9 B7 60.3(4)
B3 B9 B6 58.2(4)
B10 B9 B6 60.1(4)
B11 B9 B6 105.6(5)
B7 B9 B6 96.7(4)
B9 B10 B8 112.2(5)
B9 B10 B6 61.8(4)
B8 B10 B6 114.2(5)
B9 B10 B5 113.0(5)
B8 B10 B5 61.1(4)
B6 B10 B5 63.9(4)
B9 B10 B11 58.8(4)
B8 B10 B11 58.1(4)
B6 B10 B11 104.2(5)
B5 B10 B11 102.4(5)
B8 B11 B9 113.0(5)
B8 B11 B4 61.7(4)
B9 B11 B4 113.4(5)
B8 B11 B7 115.4(5)
B9 B11 B7 61.6(4)
B4 B11 B7 64.4(4)
B8 B11 B10 59.2(4)
B9 B11 B10 58.7(4)
B4 B11 B10 103.8(5)
B7 B11 B10 104.8(5)
C22 C21 C26 115.7(6)
C22 C21 C2 122.4(5)
C26 C21 C2 121.9(5)
C23 C22 C21 122.7(6)
C22 C23 C24 119.6(6)
C25 C24 C23 119.1(6)
C24 C25 C26 121.2(7)
C25 C26 C21 121.6(6)
H3 Re1 C42 173.0(15)
H3 Re1 C43 95.8(13)
C42 Re1 C43 90.4(2)
H3 Re1 C41 92.3(17)
C42 Re1 C41 91.0(2)
C43 Re1 C41 90.1(2)
H3 Re1 N3 83.4(17)
C42 Re1 N3 93.1(2)
C43 Re1 N3 91.6(2)
C41 Re1 N3 175.6(2)
H3 Re1 B3 28.2(13)
C42 Re1 B3 145.6(2)
C43 Re1 B3 124.0(2)
C41 Re1 B3 90.0(2)
N3 Re1 B3 85.7(2)
H3 Re1 Ir1 74.2(13)
C42 Re1 Ir1 99.47(16)
C43 Re1 Ir1 169.97(17)
C41 Re1 Ir1 91.52(17)
N3 Re1 Ir1 86.13(11)
B3 Re1 Ir1 46.13(15)
C31 N3 Re1 117.4(3)
C36 C31 C32 120.0(5)
C36 C31 N3 119.7(5)
C32 C31 N3 120.2(5)
C33 C32 C31 118.7(5)
C32 C33 C34 122.3(5)
C33 C34 C35 117.7(5)
C33 C34 C37 122.6(5)
C35 C34 C37 119.7(5)
C36 C35 C34 120.8(5)
C31 C36 C35 120.3(5)
O41 C41 Re1 179.4(6)
O42 C42 Re1 178.5(5)
O43 C43 Re1 178.3(6)
N1 P1 C131 107.1(2)
N1 P1 C121 115.4(2)
C131 P1 C121 107.2(3)
N1 P1 C111 112.4(3)
C131 P1 C111 107.0(2)
C121 P1 C111 107.3(3)
P1 N1 P2 139.2(3)
C112 C111 C116 119.7(5)
C112 C111 P1 119.8(4)
C116 C111 P1 120.5(4)
C111 C112 C113 119.3(6)
C114 C113 C112 121.0(5)
C113 C114 C115 119.3(6)
C116 C115 C114 120.1(6)
C115 C116 C111 120.6(6)
C122 C121 C126 118.7(5)
C122 C121 P1 121.0(5)
C126 C121 P1 120.2(4)
C121 C122 C123 120.3(6)
C122 C123 C124 120.0(6)
C125 C124 C123 119.9(6)
C124 C125 C126 120.6(6)
C125 C126 C121 120.5(6)
C136 C131 C132 119.2(5)
C136 C131 P1 120.9(4)
C132 C131 P1 120.0(4)
C133 C132 C131 119.7(6)
C134 C133 C132 121.0(6)
C133 C134 C135 119.5(6)
C136 C135 C134 120.1(6)
C135 C136 C131 120.5(5)
N1 P2 C211 109.0(3)
N1 P2 C221 115.4(2)
C211 P2 C221 107.8(2)
N1 P2 C231 109.5(2)
C211 P2 C231 107.6(3)
C221 P2 C231 107.3(3)
C212 C211 C216 118.6(5)
C212 C211 P2 119.8(4)
C216 C211 P2 121.6(4)
C211 C212 C213 120.2(6)
C214 C213 C212 119.8(6)
C213 C214 C215 121.2(6)
C214 C215 C216 118.9(6)
C215 C216 C211 121.3(6)
C226 C221 C222 118.8(5)
C226 C221 P2 120.8(4)
C222 C221 P2 120.0(4)
C223 C222 C221 120.0(6)
C224 C223 C222 120.3(5)
C223 C224 C225 120.7(6)
C226 C225 C224 119.5(6)
C225 C226 C221 120.7(5)
C236 C231 C232 119.2(5)
C236 C231 P2 119.1(4)
C232 C231 P2 121.6(4)
C233 C232 C231 119.6(6)
C234 C233 C232 120.8(6)
C235 C234 C233 120.0(6)
C234 C235 C236 120.1(6)
C231 C236 C235 120.3(6)
Cl1S C1S Cl2S 112.6(4)

loop_
_geom_bond_atom_site_label_1
_geom_bond_atom_site_label_2
_geom_bond_distance
Ir1 C11 1.884(6)
Ir1 C12 1.891(6)
Ir1 B3 2.108(6)
Ir1 C2 2.175(5)
Ir1 B7 2.386(6)
Ir1 B6 2.399(6)
Ir1 B4 2.450(6)
Ir1 B5 2.475(7)
Ir1 Re1 2.8801(3)
C11 O11 1.142(7)
C12 O12 1.136(6)
C2 C21 1.477(7)
C2 B5 1.586(8)
C2 B4 1.597(8)
C2 B8 1.697(8)
B3 H3 1.19(4)
B3 B9 1.718(9)
B3 B6 1.722(10)
B3 B7 1.736(9)
B3 Re1 2.360(7)
B4 B11 1.789(9)
B4 B8 1.810(10)
B4 B7 1.908(9)
B5 B10 1.805(9)
B5 B8 1.811(10)
B5 B6 1.903(9)
B6 B10 1.790(9)
B6 B9 1.818(9)
B7 B11 1.794(10)
B7 B9 1.816(10)
B8 B11 1.738(10)
B8 B10 1.757(10)
B9 B10 1.752(10)
B9 B11 1.755(9)
B10 B11 1.819(10)
C21 C22 1.401(8)
C21 C26 1.412(8)
C22 C23 1.378(8)
C23 C24 1.394(8)
C24 C25 1.370(9)
C25 C26 1.375(8)
Re1 H3 1.66(3)
Re1 C42 1.901(6)
Re1 C43 1.908(6)
Re1 C41 1.925(7)
Re1 N3 2.262(4)
N3 C31 1.464(7)
C31 C36 1.374(7)
C31 C32 1.386(7)
C32 C33 1.378(7)
C33 C34 1.381(8)
C34 C35 1.387(8)
C34 C37 1.518(7)
C35 C36 1.378(7)
C41 O41 1.143(7)
C42 O42 1.161(6)
C43 O43 1.147(6)
P1 N1 1.575(5)
P1 C131 1.787(5)
P1 C121 1.799(5)
P1 C111 1.800(6)
N1 P2 1.586(4)
C111 C112 1.377(7)
C111 C116 1.389(7)
C112 C113 1.394(8)
C113 C114 1.375(8)
C114 C115 1.384(8)
C115 C116 1.375(8)
C121 C122 1.383(8)
C121 C126 1.391(7)
C122 C123 1.384(8)
C123 C124 1.385(9)
C124 C125 1.358(8)
C125 C126 1.377(7)
C131 C136 1.390(7)
C131 C132 1.394(7)
C132 C133 1.381(8)
C133 C134 1.379(8)
C134 C135 1.385(8)
C135 C136 1.382(8)
P2 C211 1.785(6)
P2 C221 1.791(5)
P2 C231 1.795(5)
C211 C212 1.388(7)
C211 C216 1.393(7)
C212 C213 1.395(8)
C213 C214 1.368(8)
C214 C215 1.378(8)
C215 C216 1.382(8)
C221 C226 1.388(7)
C221 C222 1.406(7)
C222 C223 1.377(8)
C223 C224 1.371(8)
C224 C225 1.385(8)
C225 C226 1.379(8)
C231 C236 1.390(7)
C231 C232 1.394(7)
C232 C233 1.384(8)
C233 C234 1.380(8)
C234 C235 1.371(8)
C235 C236 1.391(7)
C1S Cl1S 1.732(7)
C1S Cl2S 1.764(8)
